data_2014596
loop_
_publ_author_name
'\<Sestan, Marijana'
'Giester, Gerald'
'Peri\'c, Berislav'

_publ_section_title
;Bis(2,2'-bipyridine-\k^2^<i>N</i>,<i>N</i>')(oxalato-\k^2^<i>O</i>,<i>O</i>')cobalt(II)
 pentahydrate
;
_journal_issue 11
_journal_name_full 'Acta Crystallographica Section C'
_journal_page_first m595
_journal_page_last m597
_journal_paper_doi 10.1107/S0108270104025181
_journal_volume 60
_journal_year 2004
_chemical_formula_iupac '[Co (C2 O4) (C10 H8 N2)2] , 5H2 O'
_chemical_formula_moiety 'C22 H16 Co N4 O4 , 5H2 O'
_chemical_formula_structural '[Co (C10 H8 N2)2 (C2 O4)] , 5H2 O'
_chemical_formula_sum 'C22 H26 Co N4 O9'
_chemical_formula_weight 549.40
_chemical_name_systematic
;
Bis(2,2'-bipyridine-\k^2^N,N')(oxalato-\k^2^O,O')cobalt(II) pentahydrate
;
_space_group_IT_number 14
_symmetry_cell_setting monoclinic
_symmetry_space_group_name_Hall '-P 2ybc'
_symmetry_space_group_name_H-M 'P 1 21/c 1'
_atom_sites_solution_hydrogens difmap
_atom_sites_solution_primary direct
_atom_sites_solution_secondary difmap
_cell_angle_alpha 90
_cell_angle_beta 103.57(3)
_cell_angle_gamma 90
_cell_formula_units_Z 4
_cell_length_a 10.001(2)
_cell_length_b 22.861(5)
_cell_length_c 10.844(2)
_cell_measurement_reflns_used 13313
_cell_measurement_temperature 200(3)
_cell_measurement_theta_max 30.00
_cell_measurement_theta_min 2.13
_cell_volume 2410.1(9)
_computing_cell_refinement 'DENZO-SCALEPACK (Otwinowski & Minor, 1997)'
_computing_data_collection 'COLLECT (Nonius, 1998)'
_computing_data_reduction DENZO-SCALEPACK
_computing_molecular_graphics 'PLATON (Spek, 2003) and ORTEP-3 (Farrugia, 1997)'
_computing_publication_material PLATON
_computing_structure_refinement 'SHELXL97 (Sheldrick, 1997)'
_computing_structure_solution 'SIR92 (Altomare et al., 1999)'
_diffrn_ambient_temperature 200(3)
_diffrn_detector_area_resol_mean 18.4
_diffrn_measured_fraction_theta_full 0.966
_diffrn_measured_fraction_theta_max 0.966
_diffrn_measurement_device_type 'Nonius KappaCCD area-detector'
_diffrn_measurement_method \w
_diffrn_radiation_monochromator graphite
_diffrn_radiation_source 'fine-focus sealed tube'
_diffrn_radiation_type MoK\a
_diffrn_radiation_wavelength 0.71073
_diffrn_reflns_av_R_equivalents 0.0328
_diffrn_reflns_av_sigmaI/netI 0.0492
_diffrn_reflns_limit_h_max 14
_diffrn_reflns_limit_h_min -14
_diffrn_reflns_limit_k_max 32
_diffrn_reflns_limit_k_min -32
_diffrn_reflns_limit_l_max 14
_diffrn_reflns_limit_l_min -14
_diffrn_reflns_number 13313
_diffrn_reflns_reduction_process ' ?'
_diffrn_reflns_theta_full 30.00
_diffrn_reflns_theta_max 30.00
_diffrn_reflns_theta_min 2.13
_diffrn_standards_decay_% 0
_diffrn_standards_interval_count 0
_diffrn_standards_interval_time 0
_diffrn_standards_number 0
_exptl_absorpt_coefficient_mu 0.772
_exptl_absorpt_correction_T_max 0.96
_exptl_absorpt_correction_T_min 0.85
_exptl_absorpt_correction_type multi-scan
_exptl_absorpt_process_details 'DENZO and SCALEPACK (Otwinowski & Minor, 1997)'
_exptl_crystal_colour yellow
_exptl_crystal_density_diffrn 1.514
_exptl_crystal_density_meas ?
_exptl_crystal_density_method 'not measured'
_exptl_crystal_description needle
_exptl_crystal_F_000 1140
_exptl_crystal_size_max 0.2
_exptl_crystal_size_mid 0.1
_exptl_crystal_size_min 0.05
_refine_diff_density_max 0.567
_refine_diff_density_min -1.024
_refine_ls_extinction_method none
_refine_ls_goodness_of_fit_ref 1.066
_refine_ls_hydrogen_treatment mixed
_refine_ls_matrix_type full
_refine_ls_number_parameters 365
_refine_ls_number_reflns 6777
_refine_ls_number_restraints 15
_refine_ls_restrained_S_all 1.066
_refine_ls_R_factor_all 0.0754
_refine_ls_R_factor_gt 0.0403
_refine_ls_shift/su_max 0.001
_refine_ls_shift/su_mean 0.000
_refine_ls_structure_factor_coef Fsqd
_refine_ls_weighting_details 'w = 1/[\s^2^(Fo^2^)+(0.0794P)^2^] where P=(Fo^2^+2Fc^2^)/3'
_refine_ls_weighting_scheme calc
_refine_ls_wR_factor_gt 0.1033
_refine_ls_wR_factor_ref 0.1366
_reflns_number_gt 4778
_reflns_number_total 6777
_reflns_threshold_expression I>2\s(I)
_cod_data_source_file tr1107.cif
_cod_data_source_block I
_cod_depositor_comments
;
The following automatic conversions were performed:
'_symmetry_cell_setting' value 'Monoclinic' changed to 'monoclinic'
according to '/home/saulius/struct/CIF-dictionaries/cif_core.dic'
dictionary named 'cif_core.dic' version 2.4.1 from 2010-06-29.

Automatic conversion script
Id: cif_fix_enum 1527 2010-12-29 10:47:43Z saulius 

The following automatic conversions were performed:

'_symmetry_cell_setting' value 'Monoclinic' changed to 'monoclinic'
according to /home/saulius/struct/CIF-dictionaries/cif_core.dic
dictionary named 'cif_core.dic' version 2.4.1 from 2010-06-29.

Automatic conversion script
Id: cif_fix_values 1715 2011-07-08 13:25:40Z adriana 

The following automatic conversions were performed:

'_exptl_crystal_density_meas' value 'not measured' was changed to '?'
- the value is perceived as not measured.

Automatic conversion script
Id: cif_fix_values 3008 2015-01-20 13:52:24Z robertas 
;
_cod_original_sg_symbol_H-M 'P 21/c'
_cod_database_code 2014596
_cod_database_fobs_code 2014596

loop_
_symmetry_equiv_pos_as_xyz
x,y,z
-x,1/2+y,1/2-z
-x,-y,-z
x,1/2-y,1/2+z

loop_
_atom_site_aniso_label
_atom_site_aniso_U_11
_atom_site_aniso_U_22
_atom_site_aniso_U_33
_atom_site_aniso_U_12
_atom_site_aniso_U_13
_atom_site_aniso_U_23
Co 0.01760(10) 0.0198(2) 0.0280(2) -0.00140(10) 0.00590(10) -0.00120(10)
O1 0.0207(7) 0.0229(8) 0.0436(10) 0.0009(6) 0.0114(7) 0.0011(7)
O2 0.0195(7) 0.0239(8) 0.0442(10) 0.0025(6) 0.0115(7) 0.0010(7)
O11 0.0350(10) 0.0335(10) 0.1173(19) 0.0047(8) 0.0297(11) 0.0310(11)
O22 0.0300(8) 0.0426(10) 0.0575(12) -0.0025(7) 0.0256(9) -0.0021(9)
N11 0.0256(8) 0.0258(10) 0.0341(11) -0.0028(7) 0.0050(8) -0.0025(8)
N12 0.0241(8) 0.0227(9) 0.0355(11) -0.0028(7) 0.0115(8) -0.0015(8)
N21 0.0175(8) 0.0217(9) 0.0316(11) 0.0012(6) 0.0060(7) -0.0007(8)
N22 0.0203(8) 0.0231(9) 0.0306(11) -0.0014(7) 0.0061(8) 0.0018(8)
C1 0.0234(10) 0.0243(11) 0.0364(14) -0.0020(8) 0.0057(10) 0.0031(10)
C2 0.0209(9) 0.0264(11) 0.0285(12) -0.0044(8) 0.0062(9) -0.0053(9)
C11 0.0258(11) 0.0365(14) 0.0441(15) -0.0066(9) 0.0007(10) -0.0025(11)
C12 0.0385(13) 0.0376(14) 0.0476(17) -0.0086(11) -0.0046(12) -0.0007(12)
C13 0.0535(16) 0.0349(14) 0.0351(15) -0.0084(12) -0.0098(12) -0.0031(12)
C14 0.0500(15) 0.0290(12) 0.0340(14) -0.0044(11) 0.0097(12) -0.0028(11)
C15 0.0343(11) 0.0191(10) 0.0287(13) -0.0006(8) 0.0068(10) 0.0006(9)
C16 0.0334(11) 0.0180(10) 0.0336(13) 0.0007(8) 0.0140(10) 0.0013(9)
C17 0.0450(14) 0.0264(12) 0.0382(15) 0.0038(10) 0.0211(12) -0.0005(10)
C18 0.0401(13) 0.0328(14) 0.0602(19) 0.0060(11) 0.0327(13) 0.0033(12)
C19 0.0268(11) 0.0351(14) 0.068(2) -0.0013(9) 0.0217(12) 0.0026(13)
C21 0.0232(10) 0.0264(11) 0.0350(14) 0.0022(9) 0.0054(9) 0.0009(10)
C22 0.0221(10) 0.0404(14) 0.0307(13) 0.0038(9) 0.0005(9) -0.0008(11)
C23 0.0262(11) 0.0365(13) 0.0411(15) -0.0047(10) 0.0011(10) -0.0124(11)
C24 0.0282(11) 0.0242(11) 0.0447(15) -0.0025(9) 0.0054(10) -0.0057(10)
C25 0.0182(9) 0.0228(10) 0.0297(12) 0.0007(8) 0.0073(9) -0.0026(9)
C26 0.0199(9) 0.0232(10) 0.0312(12) -0.0013(8) 0.0098(9) -0.0001(9)
C27 0.0318(11) 0.0225(11) 0.0415(15) -0.0004(9) 0.0082(11) -0.0017(10)
C28 0.0367(12) 0.0265(12) 0.0477(16) 0.0062(10) 0.0128(12) 0.0092(11)
C29 0.0298(11) 0.0394(14) 0.0379(14) 0.0058(10) 0.0062(10) 0.0138(12)
C110 0.0266(11) 0.0313(12) 0.0431(15) -0.0051(9) 0.0127(10) -0.0037(11)
C210 0.0248(10) 0.0315(12) 0.0322(13) -0.0024(9) 0.0040(9) 0.0042(10)
O5 0.0341(9) 0.0303(10) 0.0568(13) 0.0004(7) 0.0192(9) 0.0013(9)
O6 0.0500(12) 0.0476(12) 0.0526(14) -0.0059(10) 0.0165(11) -0.0037(11)
O7 0.0306(9) 0.0487(12) 0.0444(12) 0.0004(8) 0.0065(9) -0.0014(10)
O8 0.0294(9) 0.0441(11) 0.0448(12) -0.0097(8) 0.0103(8) -0.0069(9)
O9 0.0412(11) 0.0595(13) 0.0461(14) 0.0080(9) 0.0120(10) -0.0067(11)

loop_
_atom_site_label
_atom_site_fract_x
_atom_site_fract_y
_atom_site_fract_z
_atom_site_U_iso_or_equiv
_atom_site_thermal_displace_type
_atom_site_calc_flag
_atom_site_refinement_flags
_atom_site_occupancy
_atom_site_type_symbol
Co 0.34837(3) 0.109310(10) 0.20159(3) 0.02170(10) Uani . . 1.000 Co
O1 0.37199(14) 0.03005(6) 0.30112(16) 0.0284(5) Uani . . 1.000 O
O2 0.18640(15) 0.10765(6) 0.28336(16) 0.0285(5) Uani . . 1.000 O
O11 0.26261(19) -0.03588(8) 0.3881(2) 0.0600(8) Uani . . 1.000 O
O22 0.09613(17) 0.05168(8) 0.41702(18) 0.0408(6) Uani . . 1.000 O
N11 0.24973(18) 0.07340(8) 0.00717(19) 0.0288(6) Uani . . 1.000 N
N12 0.49447(19) 0.09560(8) 0.09472(19) 0.0267(5) Uani . . 1.000 N
N21 0.46502(16) 0.15650(8) 0.36772(18) 0.0236(5) Uani . . 1.000 N
N22 0.31238(17) 0.19805(8) 0.14104(18) 0.0247(5) Uani . . 1.000 N
C1 0.2787(2) 0.01383(9) 0.3483(2) 0.0283(7) Uani . . 1.000 C
C2 0.1769(2) 0.06156(9) 0.3516(2) 0.0252(6) Uani . . 1.000 C
C11 0.1239(2) 0.06317(11) -0.0311(3) 0.0367(8) Uani . . 1.000 C
C12 0.0657(3) 0.04060(12) -0.1579(3) 0.0437(9) Uani . . 1.000 C
C13 0.1381(3) 0.02838(12) -0.2499(3) 0.0445(9) Uani . . 1.000 C
C14 0.2667(3) 0.03866(11) -0.2125(3) 0.0377(8) Uani . . 1.000 C
C15 0.3207(2) 0.06134(9) -0.0832(2) 0.0275(7) Uani . . 1.000 C
C16 0.4583(2) 0.07438(9) -0.0340(2) 0.0273(7) Uani . . 1.000 C
C17 0.5446(3) 0.06548(10) -0.1154(3) 0.0347(8) Uani . . 1.000 C
C18 0.6706(3) 0.07939(11) -0.0625(3) 0.0409(9) Uani . . 1.000 C
C19 0.7083(3) 0.10081(11) 0.0698(3) 0.0416(9) Uani . . 1.000 C
C21 0.5438(2) 0.13265(10) 0.4776(2) 0.0284(7) Uani . . 1.000 C
C22 0.6232(2) 0.16559(11) 0.5787(2) 0.0320(7) Uani . . 1.000 C
C23 0.6215(2) 0.22576(11) 0.5643(3) 0.0357(8) Uani . . 1.000 C
C24 0.5417(2) 0.25079(10) 0.4512(2) 0.0329(7) Uani . . 1.000 C
C25 0.46306(19) 0.21564(9) 0.3543(2) 0.0233(6) Uani . . 1.000 C
C26 0.3730(2) 0.23856(9) 0.2312(2) 0.0241(6) Uani . . 1.000 C
C27 0.3490(2) 0.29794(10) 0.2079(2) 0.0320(7) Uani . . 1.000 C
C28 0.2631(3) 0.31571(11) 0.0905(3) 0.0365(8) Uani . . 1.000 C
C29 0.2031(2) 0.27473(11) -0.0017(3) 0.0360(8) Uani . . 1.000 C
C110 0.6175(2) 0.10822(10) 0.1450(3) 0.0329(7) Uani . . 1.000 C
C210 0.2300(2) 0.21628(10) 0.0270(2) 0.0299(7) Uani . . 1.000 C
O5 -0.09322(19) 0.10425(8) 0.5176(2) 0.0390(6) Uani . . 1.000 O
O6 0.0140(2) 0.18470(10) 0.7282(2) 0.0493(7) Uani . . 1.000 O
O7 -0.18266(18) 0.19293(9) 0.33292(19) 0.0416(6) Uani . . 1.000 O
O8 -0.00548(18) 0.31158(8) 0.68004(19) 0.0392(6) Uani . . 1.000 O
O9 -0.1433(2) 0.30887(10) 0.4059(2) 0.0486(7) Uani . . 1.000 O
H11 0.06595 0.07016 0.02297 0.0441 Uiso . . 1.000 H
H12 -0.02860 0.03373 -0.17945 0.0524 Uiso . . 1.000 H
H13 0.09705 0.01419 -0.33021 0.0534 Uiso . . 1.000 H
H14 0.32541 0.03194 -0.26601 0.0452 Uiso . . 1.000 H
H17 0.51555 0.05130 -0.19774 0.0416 Uiso . . 1.000 H
H18 0.73808 0.07585 -0.10826 0.0491 Uiso . . 1.000 H
H19 0.80018 0.10986 0.10416 0.0496 Uiso . . 1.000 H
H21 0.54474 0.09214 0.48574 0.0341 Uiso . . 1.000 H
H22 0.67433 0.14769 0.65167 0.0384 Uiso . . 1.000 H
H23 0.67206 0.24950 0.62814 0.0429 Uiso . . 1.000 H
H24 0.54140 0.29118 0.44078 0.0395 Uiso . . 1.000 H
H27 0.38862 0.32556 0.26849 0.0384 Uiso . . 1.000 H
H28 0.24650 0.35533 0.07446 0.0438 Uiso . . 1.000 H
H29 0.14731 0.28628 -0.07904 0.0432 Uiso . . 1.000 H
H110 0.64489 0.12172 0.22806 0.0395 Uiso . . 1.000 H
H210 0.19103 0.18824 -0.03286 0.0359 Uiso . . 1.000 H
H51 -0.130(3) 0.0771(10) 0.547(2) 0.039(8) Uiso . . 1.000 H
H52 -0.053(3) 0.0885(13) 0.467(3) 0.058(10) Uiso . . 1.000 H
H61 0.020(4) 0.2166(10) 0.694(3) 0.073(12) Uiso . . 1.000 H
H62 -0.025(4) 0.1656(14) 0.663(3) 0.083(14) Uiso . . 1.000 H
H71 -0.171(3) 0.2259(9) 0.369(3) 0.051(9) Uiso . . 1.000 H
H72 -0.162(4) 0.1686(13) 0.395(3) 0.086(14) Uiso . . 1.000 H
H81 0.045(3) 0.3388(11) 0.712(3) 0.063(10) Uiso . . 1.000 H
H82 -0.062(4) 0.3091(18) 0.729(3) 0.094(14) Uiso . . 1.000 H
H91 -0.103(3) 0.3120(14) 0.4815(17) 0.050(10) Uiso . . 1.000 H
H92 -0.093(3) 0.3115(16) 0.353(3) 0.070(12) Uiso . . 1.000 H

loop_
_atom_type_symbol
_atom_type_description
_atom_type_scat_dispersion_real
_atom_type_scat_dispersion_imag
_atom_type_scat_source
O O 0.0106 0.0060 'International Tables Vol C Tables 4.2.6.8 and 6.1.1.4'
N N 0.0061 0.0033 'International Tables Vol C Tables 4.2.6.8 and 6.1.1.4'
Co Co 0.3494 0.9721 'International Tables Vol C Tables 4.2.6.8 and 6.1.1.4'
H H 0.0000 0.0000 'International Tables Vol C Tables 4.2.6.8 and 6.1.1.4'
C C 0.0033 0.0016 'International Tables Vol C Tables 4.2.6.8 and 6.1.1.4'

loop_
_geom_angle_atom_site_label_1
_geom_angle_atom_site_label_2
_geom_angle_atom_site_label_3
_geom_angle
_geom_angle_publ_flag
O1 Co O2 76.27(7) yes
O1 Co N11 97.94(7) yes
O1 Co N12 98.45(7) yes
O1 Co N21 91.63(7) yes
O1 Co N22 166.06(7) yes
O2 Co N11 100.54(7) yes
O2 Co N12 167.58(7) yes
O2 Co N21 88.59(7) yes
O2 Co N22 93.33(7) yes
N11 Co N12 68.75(8) yes
N11 Co N21 168.08(7) yes
N11 Co N22 93.04(8) yes
N12 Co N21 102.91(8) yes
N12 Co N22 93.51(8) yes
N21 Co N22 78.68(8) yes
Co O1 C1 118.26(14) no
Co O2 C2 115.90(13) no
H51 O5 H52 105(3) no
H61 O6 H62 99(3) no
H71 O7 H72 104(3) no
H81 O8 H82 103(3) no
C11 N11 C15 112.1(2) no
Co N11 C11 124.18(19) no
Co N11 C15 123.74(15) no
Co N12 C110 117.74(18) no
C16 N12 C110 119.7(2) no
Co N12 C16 122.55(15) no
Co N21 C21 127.13(15) no
Co N21 C25 114.26(14) no
C21 N21 C25 118.50(19) no
Co N22 C26 113.91(14) no
Co N22 C210 125.76(15) no
C26 N22 C210 120.21(19) no
H91 O9 H92 116(3) no
O1 C1 C2 112.26(18) no
O11 C1 C2 121.0(2) no
O1 C1 O11 126.7(2) no
O22 C2 C1 115.29(19) no
O2 C2 O22 129.0(2) no
O2 C2 C1 115.76(18) no
N11 C11 C12 121.8(2) no
C11 C12 C13 126.0(3) no
C12 C13 C14 113.0(3) no
C13 C14 C15 119.0(3) no
N11 C15 C16 108.44(19) no
C14 C15 C16 123.4(2) no
N11 C15 C14 128.1(2) no
N12 C16 C17 127.9(2) no
C15 C16 C17 115.7(2) no
N12 C16 C15 116.48(19) no
C16 C17 C18 111.6(3) no
C17 C18 C19 120.7(3) no
C18 C19 C110 124.5(3) no
N21 C21 C22 124.4(2) no
C21 C22 C23 116.9(2) no
C22 C23 C24 119.2(2) no
C23 C24 C25 121.2(2) no
C24 C25 C26 124.89(19) no
N21 C25 C26 115.35(18) no
N21 C25 C24 119.76(19) no
N22 C26 C27 119.86(19) no
N22 C26 C25 117.58(18) no
C25 C26 C27 122.55(19) no
C26 C27 C28 119.0(2) no
C27 C28 C29 121.2(2) no
C28 C29 C210 117.3(3) no
N12 C110 C19 115.7(3) no
N11 C11 H11 119.07 no
C12 C11 H11 119.09 no
C11 C12 H12 117.01 no
C13 C12 H12 116.96 no
C14 C13 H13 123.53 no
C12 C13 H13 123.50 no
C15 C14 H14 120.51 no
C13 C14 H14 120.53 no
C18 C17 H17 124.25 no
C16 C17 H17 124.15 no
C19 C18 H18 119.65 no
C17 C18 H18 119.63 no
C110 C19 H19 117.77 no
C18 C19 H19 117.73 no
C22 C21 H21 117.80 no
N21 C21 H21 117.85 no
C21 C22 H22 121.53 no
C23 C22 H22 121.53 no
C24 C23 H23 120.39 no
C22 C23 H23 120.38 no
C23 C24 H24 119.40 no
C25 C24 H24 119.39 no
C28 C27 H27 120.51 no
C26 C27 H27 120.48 no
C27 C28 H28 119.41 no
C29 C28 H28 119.40 no
C210 C29 H29 121.38 no
C28 C29 H29 121.37 no
N22 C210 C29 122.5(2) no
C19 C110 H110 122.21 no
N12 C110 H110 122.14 no
C29 C210 H210 118.74 no
N22 C210 H210 118.79 no

loop_
_geom_bond_atom_site_label_1
_geom_bond_atom_site_label_2
_geom_bond_site_symmetry_1
_geom_bond_site_symmetry_2
_geom_bond_distance
_geom_bond_publ_flag
Co O1 . . 2.0939(15) yes
Co O2 . . 2.0213(17) yes
Co N11 . . 2.262(2) yes
Co N12 . . 2.091(2) yes
Co N21 . . 2.1872(19) yes
Co N22 . . 2.1367(19) yes
O1 C1 . . 1.222(3) no
O2 C2 . . 1.304(3) no
O11 C1 . . 1.239(3) no
O22 C2 . . 1.215(3) no
O5 H52 . . 0.83(3) no
O5 H51 . . 0.82(2) no
O6 H61 . . 0.83(3) no
O6 H62 . . 0.85(3) no
O7 H71 . . 0.85(2) no
O7 H72 . . 0.86(3) no
O8 H81 . . 0.83(3) no
O8 H82 . . 0.86(4) no
N11 C11 . . 1.251(3) no
N11 C15 . . 1.366(3) no
N12 C16 . . 1.441(3) no
N12 C110 . . 1.257(3) no
N21 C25 . . 1.360(3) no
N21 C21 . . 1.377(3) no
N22 C210 . . 1.380(3) no
N22 C26 . . 1.380(3) no
O9 H92 . . 0.85(3) no
O9 H91 . . 0.83(2) no
C1 C2 . . 1.499(3) no
C11 C12 . . 1.456(4) no
C12 C13 . . 1.392(4) no
C13 C14 . . 1.276(4) no
C14 C15 . . 1.474(4) no
C15 C16 . . 1.387(3) no
C16 C17 . . 1.387(4) no
C17 C18 . . 1.296(4) no
C18 C19 . . 1.479(4) no
C19 C110 . . 1.366(4) no
C21 C22 . . 1.411(3) no
C22 C23 . . 1.384(4) no
C23 C24 . . 1.418(4) no
C24 C25 . . 1.407(3) no
C25 C26 . . 1.518(3) no
C26 C27 . . 1.391(3) no
C27 C28 . . 1.418(4) no
C28 C29 . . 1.399(4) no
C29 C210 . . 1.384(3) no
C11 H11 . . 0.9299 no
C12 H12 . . 0.9302 no
C13 H13 . . 0.9297 no
C14 H14 . . 0.9300 no
C17 H17 . . 0.9301 no
C18 H18 . . 0.9303 no
C19 H19 . . 0.9302 no
C21 H21 . . 0.9301 no
C22 H22 . . 0.9302 no
C23 H23 . . 0.9302 no
C24 H24 . . 0.9302 no
C27 H27 . . 0.9302 no
C28 H28 . . 0.9299 no
C29 H29 . . 0.9300 no
C110 H110 . . 0.9305 no
C210 H210 . . 0.9303 no

loop_
_geom_contact_atom_site_label_1
_geom_contact_atom_site_label_2
_geom_contact_distance
_geom_contact_site_symmetry_2
_geom_contact_publ_flag
Co H81 3.28(3) 4_554 no
O1 O2 2.542(2) . no
O1 N12 3.169(3) . no
O1 N21 3.071(2) . no
O1 C2 2.264(3) . no
O1 C21 3.252(3) . no
O1 C17 3.211(3) 3_655 no
O2 O8 2.709(2) 4_554 no
O2 N22 3.025(2) . no
O2 O1 2.542(2) . no
O2 N21 2.942(2) . no
O2 C1 2.376(3) . no
O5 C22 3.366(3) 1_455 no
O5 O7 2.843(3) . no
O5 O11 2.678(3) 3_556 no
O5 O22 2.681(3) . no
O5 O6 2.932(3) . no
O6 C28 3.191(4) 4_555 no
O6 O8 2.946(3) . no
O6 O9 2.763(3) 4_555 no
O6 O5 2.932(3) . no
O7 O9 2.768(3) . no
O7 O5 2.843(3) . no
O7 C110 3.160(3) 1_455 no
O7 O8 2.698(3) 4_554 no
O8 O6 2.946(3) . no
O8 O9 2.970(3) . no
O8 O2 2.709(2) 4_555 no
O8 C210 3.247(3) 4_555 no
O8 O7 2.698(3) 4_555 no
O9 O8 2.970(3) . no
O9 C19 3.296(4) 4_455 no
O9 O7 2.768(3) . no
O9 C18 3.226(4) 4_455 no
O9 O6 2.763(3) 4_554 no
O11 C22 3.168(3) 3_656 no
O11 C21 3.073(3) 3_656 no
O11 O22 2.669(3) . no
O11 O5 2.678(3) 3_556 no
O22 C13 3.183(4) 3_555 no
O22 O11 2.669(3) . no
O22 O5 2.681(3) . no
O1 H21 2.7175 . no
O1 H17 2.5636 3_655 no
O2 H81 1.89(3) 4_554 no
O5 H72 1.99(3) . no
O5 H62 2.10(3) . no
O6 H210 2.7753 1_556 no
O6 H92 1.91(3) 4_555 no
O7 H82 1.84(4) 4_554 no
O7 H92 2.85(4) . no
O7 H110 2.4490 1_455 no
O7 H23 2.6945 4_454 no
O8 H61 2.19(2) . no
O8 H91 2.145(19) . no
O8 H19 2.6324 4_455 no
O8 H29 2.7607 1_556 no
O9 H18 2.8794 4_455 no
O9 H71 1.95(2) . no
O11 H22 2.6916 3_656 no
O11 H51 1.89(3) 3_556 no
O11 H12 2.8485 3_555 no
O11 H21 2.4497 3_656 no
O22 H28 2.9139 4_555 no
O22 H13 2.8699 1_556 no
O22 H52 1.90(3) . no
O22 H13 2.4562 3_555 no
N11 C16 2.233(3) . no
N11 N12 2.462(3) . no
N11 N22 3.193(3) . no
N11 C210 3.282(3) . no
N12 C15 2.405(3) . no
N12 N22 3.080(3) . no
N12 N11 2.462(3) . no
N12 O1 3.169(3) . no
N21 O2 2.942(2) . no
N21 C110 3.332(3) . no
N21 C26 2.433(3) . no
N21 O1 3.071(2) . no
N21 N22 2.741(3) . no
N22 N21 2.741(3) . no
N22 N11 3.193(3) . no
N22 O2 3.025(2) . no
N22 C25 2.479(3) . no
N22 N12 3.080(3) . no
N11 H210 2.7030 . no
N21 H110 2.7277 . no
C13 O22 3.183(4) 3_555 no
C14 C19 3.527(4) 3_655 no
C14 C110 3.571(4) 3_655 no
C15 C18 3.576(3) 3_655 no
C16 C17 3.588(3) 3_655 no
C16 C16 3.538(3) 3_655 no
C17 C16 3.588(3) 3_655 no
C17 O1 3.211(3) 3_655 no
C18 C15 3.576(3) 3_655 no
C18 O9 3.226(4) 4_654 no
C19 O9 3.296(4) 4_654 no
C19 C14 3.527(4) 3_655 no
C21 O11 3.073(3) 3_656 no
C21 C28 3.519(4) 4_555 no
C22 C27 3.461(3) 4_555 no
C22 O5 3.366(3) 1_655 no
C22 O11 3.168(3) 3_656 no
C23 C26 3.497(3) 4_555 no
C23 C27 3.484(3) 4_555 no
C24 C29 3.589(3) 4_555 no
C24 C210 3.488(3) 4_555 no
C25 C29 3.339(3) 4_555 no
C26 C23 3.497(3) 4_554 no
C27 C23 3.484(3) 4_554 no
C27 C22 3.461(3) 4_554 no
C28 C21 3.519(4) 4_554 no
C28 O6 3.191(4) 4_554 no
C29 C25 3.339(3) 4_554 no
C29 C24 3.589(3) 4_554 no
C1 H51 2.94(3) 3_556 no
C1 H12 2.9397 3_555 no
C2 H12 3.0217 3_555 no
C2 H28 3.0241 4_555 no
C2 H52 2.93(3) . no
C2 H81 2.88(3) 4_554 no
C110 C14 3.571(4) 3_655 no
C110 O7 3.160(3) 1_655 no
C11 H210 2.9381 . no
C14 H17 2.4731 . no
C16 H27 3.0992 4_554 no
C17 H27 3.0499 4_554 no
C17 H14 2.5260 . no
C19 H91 3.05(3) 4_654 no
C24 H27 2.7871 . no
C27 H24 2.7971 . no
C28 H61 3.00(4) 4_554 no
C210 C24 3.488(3) 4_554 no
C210 O8 3.247(3) 4_554 no
H12 O11 2.8485 3_555 no
H12 C2 3.0217 3_555 no
H12 C1 2.9397 3_555 no
H13 O22 2.8699 1_554 no
H13 O22 2.4562 3_555 no
H14 C17 2.5260 . no
H14 H17 1.9234 . no
H17 C14 2.4731 . no
H17 H14 1.9234 . no
H17 O1 2.5636 3_655 no
H18 O9 2.8794 4_654 no
H19 H82 2.5078 4_654 no
H19 O8 2.6324 4_654 no
H19 H91 2.5500 4_654 no
H21 O11 2.4497 3_656 no
H21 O1 2.7175 . no
H22 O11 2.6916 3_656 no
H23 O7 2.6945 4_655 no
H24 H27 2.2591 . no
H24 C27 2.7971 . no
H27 C17 3.0499 4_555 no
H27 C24 2.7871 . no
H27 H24 2.2591 . no
H27 C16 3.0992 4_555 no
H28 C2 3.0241 4_554 no
H28 O22 2.9139 4_554 no
H29 H81 2.5564 1_554 no
H29 O8 2.7607 1_554 no
H51 C1 2.94(3) 3_556 no
H51 O11 1.89(3) 3_556 no
H51 H62 2.48(4) . no
H52 H72 2.18(4) . no
H52 O22 1.90(3) . no
H52 C2 2.93(3) . no
H61 C28 3.00(4) 4_555 no
H61 H92 2.36(5) 4_555 no
H61 H82 2.33(5) . no
H61 O8 2.19(2) . no
H62 H92 2.38(5) 4_555 no
H62 O5 2.10(3) . no
H62 H51 2.48(4) . no
H71 H91 2.33(4) . no
H71 H92 2.13(4) . no
H71 O9 1.95(2) . no
H71 H82 2.22(5) 4_554 no
H72 H110 2.5525 1_455 no
H72 H82 2.31(5) 4_554 no
H72 O5 1.99(3) . no
H72 H52 2.18(4) . no
H81 C2 2.88(3) 4_555 no
H81 O2 1.89(3) 4_555 no
H81 Co 3.28(3) 4_555 no
H81 H29 2.5564 1_556 no
H82 H71 2.22(5) 4_555 no
H82 H19 2.5078 4_455 no
H82 H61 2.33(5) . no
H82 H72 2.31(5) 4_555 no
H82 O7 1.84(4) 4_555 no
H91 H71 2.33(4) . no
H91 C19 3.05(3) 4_455 no
H91 O8 2.145(19) . no
H91 H19 2.5500 4_455 no
H92 O6 1.91(3) 4_554 no
H92 H61 2.36(5) 4_554 no
H92 H71 2.13(4) . no
H92 O7 2.85(4) . no
H92 H62 2.38(5) 4_554 no
H110 O7 2.4490 1_655 no
H110 H72 2.5524 1_655 no
H110 N21 2.7277 . no
H210 C11 2.9381 . no
H210 N11 2.7030 . no
H210 O6 2.7753 1_554 no

loop_
_geom_hbond_atom_site_label_D
_geom_hbond_atom_site_label_H
_geom_hbond_atom_site_label_A
_geom_hbond_site_symmetry_A
_geom_hbond_distance_DH
_geom_hbond_distance_HA
_geom_hbond_distance_DA
_geom_hbond_angle_DHA
_geom_hbond_publ_flag
O5 H51 O11 3_556 0.82(2) 1.89(3) 2.678(3) 159(3) yes
O5 H52 O22 . 0.83(3) 1.90(3) 2.681(3) 156(3) yes
O6 H61 O8 . 0.83(3) 2.19(2) 2.946(3) 153(3) yes
O6 H62 O5 . 0.85(3) 2.10(3) 2.932(3) 168(3) yes
O7 H71 O9 . 0.85(2) 1.95(2) 2.768(3) 164(3) yes
O7 H72 O5 . 0.86(3) 1.99(3) 2.843(3) 169(3) yes
O8 H81 O2 4_555 0.83(3) 1.89(3) 2.709(2) 170(3) yes
O8 H82 O7 4_555 0.86(4) 1.84(4) 2.698(3) 178(4) yes
O9 H91 O8 . 0.83(2) 2.145(19) 2.970(3) 174(3) yes
O9 H92 O6 4_554 0.85(3) 1.91(3) 2.763(3) 177(4) yes

loop_
_geom_torsion_atom_site_label_1
_geom_torsion_atom_site_label_2
_geom_torsion_atom_site_label_3
_geom_torsion_atom_site_label_4
_geom_torsion
_geom_torsion_publ_flag
O2 Co O1 C1 8.60(16) no
N11 Co O1 C1 -90.38(17) no
N12 Co O1 C1 -159.95(16) no
N21 Co O1 C1 96.75(17) no
O1 Co O2 C2 -0.38(15) no
N11 Co O2 C2 95.31(15) no
N21 Co O2 C2 -92.40(15) no
N22 Co O2 C2 -170.97(15) no
O1 Co N11 C11 84.0(2) no
O1 Co N11 C15 -97.23(17) no
O2 Co N11 C11 6.6(2) no
O2 Co N11 C15 -174.65(16) no
N12 Co N11 C11 -180.0(2) no
N12 Co N11 C15 -1.20(16) no
N22 Co N11 C11 -87.4(2) no
N22 Co N11 C15 91.39(17) no
O1 Co N12 C16 96.97(16) no
O1 Co N12 C110 -85.15(18) no
N11 Co N12 C16 1.69(15) no
N11 Co N12 C110 179.6(2) no
N21 Co N12 C16 -169.39(16) no
N21 Co N12 C110 8.49(19) no
N22 Co N12 C16 -90.21(16) no
N22 Co N12 C110 87.67(18) no
O1 Co N21 C21 12.52(17) no
O1 Co N21 C25 -171.44(14) no
O2 Co N21 C21 88.75(17) no
O2 Co N21 C25 -95.21(14) no
N12 Co N21 C21 -86.53(18) no
N12 Co N21 C25 89.51(15) no
N22 Co N21 C21 -177.58(18) no
N22 Co N21 C25 -1.53(14) no
O2 Co N22 C26 86.38(15) no
O2 Co N22 C210 -89.54(17) no
N11 Co N22 C26 -172.87(15) no
N11 Co N22 C210 11.22(18) no
N12 Co N22 C26 -103.99(15) no
N12 Co N22 C210 80.10(18) no
N21 Co N22 C26 -1.52(14) no
N21 Co N22 C210 -177.43(18) no
Co O1 C1 O11 164.92(19) no
Co O1 C1 C2 -13.6(2) no
Co O2 C2 O22 174.4(2) no
Co O2 C2 C1 -6.2(2) no
Co N11 C11 C12 179.34(19) no
C15 N11 C11 C12 0.5(3) no
Co N11 C15 C14 -179.22(18) no
Co N11 C15 C16 0.5(2) no
C11 N11 C15 C14 -0.3(3) no
C11 N11 C15 C16 179.4(2) no
Co N12 C16 C15 -2.2(3) no
Co N12 C16 C17 177.64(18) no
C110 N12 C16 C15 180.0(2) no
C110 N12 C16 C17 -0.2(3) no
Co N12 C110 C19 -177.41(17) no
C16 N12 C110 C19 0.5(3) no
Co N21 C21 C22 176.14(16) no
C25 N21 C21 C22 0.3(3) no
Co N21 C25 C24 -175.77(15) no
Co N21 C25 C26 4.1(2) no
C21 N21 C25 C24 0.6(3) no
C21 N21 C25 C26 -179.52(18) no
Co N22 C26 C25 4.2(2) no
Co N22 C26 C27 -175.03(16) no
C210 N22 C26 C25 -179.66(18) no
C210 N22 C26 C27 1.1(3) no
Co N22 C210 C29 174.89(17) no
C26 N22 C210 C29 -0.8(3) no
O1 C1 C2 O2 13.1(3) no
O11 C1 C2 O22 14.0(3) no
O1 C1 C2 O22 -167.4(2) no
O11 C1 C2 O2 -165.5(2) no
N11 C11 C12 C13 -0.6(4) no
C11 C12 C13 C14 0.4(4) no
C12 C13 C14 C15 -0.3(4) no
C13 C14 C15 C16 -179.4(2) no
C13 C14 C15 N11 0.2(4) no
N11 C15 C16 C17 -178.88(19) no
C14 C15 C16 N12 -179.3(2) no
C14 C15 C16 C17 0.8(3) no
N11 C15 C16 N12 1.0(3) no
N12 C16 C17 C18 -0.6(3) no
C15 C16 C17 C18 179.2(2) no
C16 C17 C18 C19 1.0(3) no
C17 C18 C19 C110 -0.7(4) no
C18 C19 C110 N12 -0.2(4) no
N21 C21 C22 C23 -0.6(3) no
C21 C22 C23 C24 0.1(3) no
C22 C23 C24 C25 0.8(3) no
C23 C24 C25 N21 -1.2(3) no
C23 C24 C25 C26 179.0(2) no
N21 C25 C26 C27 173.56(19) no
C24 C25 C26 C27 -6.6(3) no
C24 C25 C26 N22 174.2(2) no
N21 C25 C26 N22 -5.6(3) no
N22 C26 C27 C28 -0.6(3) no
C25 C26 C27 C28 -179.8(2) no
C26 C27 C28 C29 -0.3(4) no
C27 C28 C29 C210 0.6(4) no
C28 C29 C210 N22 -0.1(3) no
